data_2206378
loop_
_publ_author_name
'Kubo, Kanji'
'Matsumoto, Taisuke'
'Katahira, Kouki'
'Mori, Akira'

_publ_section_title
;
 2-Amino-5-[4-(octylamino)phenyl]cyclohepta-2,4,6-trien-1-one
;
_journal_coeditor_code CF6449
_journal_issue 8
_journal_name_full 'Acta Crystallographica Section E'
_journal_page_first o2750
_journal_page_last o2752
_journal_paper_doi 10.1107/S1600536805023792
_journal_volume 61
_journal_year 2005
_chemical_formula_iupac 'C21 H28 N2 O'
_chemical_formula_moiety 'C21 H28 N2 O'
_chemical_formula_sum 'C21 H28 N2 O'
_chemical_formula_weight 324.46
_chemical_name_systematic
;
2-Amino-5-[4-(octylamino)phenyl]cyclohepta-2,4,6-trien-1-one
;
_space_group_IT_number 2
_symmetry_cell_setting triclinic
_symmetry_space_group_name_Hall '-P 1'
_symmetry_space_group_name_H-M 'P -1'
_cell_angle_alpha 77.200(14)
_cell_angle_beta 77.262(14)
_cell_angle_gamma 80.658(14)
_cell_formula_units_Z 4
_cell_length_a 7.691(2)
_cell_length_b 14.882(4)
_cell_length_c 16.948(5)
_cell_measurement_reflns_used 2903
_cell_measurement_temperature 123.1
_cell_measurement_theta_max 27.5
_cell_measurement_theta_min 3.1
_cell_volume 1831.9(9)
_computing_cell_refinement CrystalClear
_computing_data_collection 'CrystalClear (Rigaku, 1999)'
_computing_data_reduction 'CrystalStructure (Rigaku/MSC, 2004)'
_computing_molecular_graphics
;
ORTEPIII (Burnett & Johnson, 1996) and MERCURY (Version 1.3; Bruno <i>et
al.</i>, 2002)
;
_computing_publication_material CrystalStructure
_computing_structure_refinement 'CRYSTALS (Betteridge <i>et al.</i>, 2003)'
_computing_structure_solution 'SIR97 (Altomare <i>et al.</i>, 1999)'
_diffrn_detector_area_resol_mean 7.31
_diffrn_measured_fraction_theta_full 0.990
_diffrn_measured_fraction_theta_max 0.990
_diffrn_measurement_device_type 'Rigaku Saturn'
_diffrn_measurement_method \w
_diffrn_radiation_type 'Mo K\a'
_diffrn_radiation_wavelength 0.71070
_diffrn_reflns_av_R_equivalents 0.064
_diffrn_reflns_limit_h_max 9
_diffrn_reflns_limit_h_min -9
_diffrn_reflns_limit_k_max 19
_diffrn_reflns_limit_k_min -19
_diffrn_reflns_limit_l_max 21
_diffrn_reflns_limit_l_min -21
_diffrn_reflns_number 22067
_diffrn_reflns_theta_full 27.50
_diffrn_reflns_theta_max 27.50
_exptl_absorpt_coefficient_mu 0.072
_exptl_absorpt_correction_T_max 0.998
_exptl_absorpt_correction_T_min 0.991
_exptl_absorpt_correction_type multi-scan
_exptl_absorpt_process_details '(Jacobson, 1998)'
_exptl_crystal_colour yellow
_exptl_crystal_density_diffrn 1.176
_exptl_crystal_density_method 'not measured'
_exptl_crystal_description platelet
_exptl_crystal_F_000 704.00
_exptl_crystal_size_max 0.12
_exptl_crystal_size_mid 0.10
_exptl_crystal_size_min 0.03
_refine_diff_density_max 0.53
_refine_diff_density_min -0.49
_refine_ls_extinction_coef 16E1(6)
_refine_ls_extinction_method 'Larson (1970), eq. 22'
_refine_ls_goodness_of_fit_ref 1.000
_refine_ls_hydrogen_treatment mixed
_refine_ls_number_parameters 508
_refine_ls_number_reflns 8285
_refine_ls_R_factor_gt 0.0712
_refine_ls_shift/su_max 0.0000
_refine_ls_structure_factor_coef Fsqd
_refine_ls_weighting_details 'w = 1/[0.0015Fo^2^ + \s(Fo^2^)]/(4Fo^2^)'
_refine_ls_weighting_scheme calc
_refine_ls_wR_factor_ref 0.2016
_reflns_number_gt 3759
_reflns_number_total 8302
_reflns_threshold_expression I>2\s(I)
_cod_data_source_file cf6449.cif
_cod_data_source_block I
_cod_original_cell_volume 1832.0(9)
_cod_database_code 2206378

loop_
_symmetry_equiv_pos_site_id
_symmetry_equiv_pos_as_xyz
1 +x,+y,+z
2 -x,-y,-z

loop_
_atom_site_label
_atom_site_fract_x
_atom_site_fract_y
_atom_site_fract_z
_atom_site_U_iso_or_equiv
_atom_site_adp_type
_atom_site_calc_flag
_atom_site_refinement_flags
_atom_site_occupancy
_atom_site_type_symbol
O1 -0.5904(2) -0.17499(12) 0.92294(13) 0.0420(5) Uani d . 1.00 O
O2 -0.7684(2) 0.43864(12) 0.87833(14) 0.0497(6) Uani d . 1.00 O
N1 -0.8196(2) -0.03081(19) 0.93900(18) 0.0430(7) Uani d . 1.00 N
N2 0.2986(2) 0.29675(14) 0.77113(17) 0.0412(7) Uani d . 1.00 N
N3 -0.5656(3) 0.32250(17) 0.9663(2) 0.0439(7) Uani d . 1.00 N
N4 0.2345(3) 0.83994(16) 0.77863(19) 0.0435(7) Uani d . 1.00 N
C1 -0.5203(3) -0.09927(17) 0.90830(19) 0.0355(7) Uani d . 1.00 C
C2 -0.6465(3) -0.01504(18) 0.91794(19) 0.0356(7) Uani d . 1.00 C
C3 -0.6016(3) 0.07370(17) 0.90716(19) 0.0374(7) Uani d . 1.00 C
C4 -0.4381(3) 0.10978(17) 0.88252(19) 0.0369(7) Uani d . 1.00 C
C5 -0.2648(3) 0.06720(17) 0.85957(19) 0.0336(7) Uani d . 1.00 C
C6 -0.2234(3) -0.02941(17) 0.8607(2) 0.0371(7) Uani d . 1.00 C
C7 -0.3326(3) -0.09895(17) 0.88204(19) 0.0369(7) Uani d . 1.00 C
C8 -0.1156(3) 0.12548(16) 0.83487(19) 0.0342(7) Uani d . 1.00 C
C9 -0.1198(3) 0.20149(17) 0.8727(2) 0.0368(7) Uani d . 1.00 C
C10 0.0160(3) 0.25720(17) 0.8509(2) 0.0375(7) Uani d . 1.00 C
C11 0.1656(3) 0.24104(17) 0.78853(19) 0.0359(7) Uani d . 1.00 C
C12 0.1713(3) 0.16649(17) 0.74969(19) 0.0372(7) Uani d . 1.00 C
C13 0.0338(3) 0.11064(17) 0.77316(19) 0.0372(7) Uani d . 1.00 C
C14 0.4667(3) 0.28704(17) 0.7130(2) 0.0414(8) Uani d . 1.00 C
C15 0.5838(3) 0.35556(18) 0.7225(2) 0.0407(8) Uani d . 1.00 C
C16 0.7680(3) 0.35629(18) 0.6666(2) 0.0420(8) Uani d . 1.00 C
C17 0.8603(3) 0.43722(18) 0.6725(2) 0.0466(8) Uani d . 1.00 C
C18 1.0458(3) 0.44315(19) 0.6208(2) 0.0456(8) Uani d . 1.00 C
C19 1.1335(3) 0.52461(19) 0.6299(2) 0.0551(9) Uani d . 1.00 C
C20 1.3160(3) 0.5337(2) 0.5746(2) 0.0580(10) Uani d . 1.00 C
C21 1.4047(4) 0.6141(2) 0.5834(2) 0.0765(13) Uani d . 1.00 C
C22 -0.6227(3) 0.46744(18) 0.8805(2) 0.0412(8) Uani d . 1.00 C
C23 -0.5026(3) 0.40458(18) 0.9309(2) 0.0405(8) Uani d . 1.00 C
C24 -0.3362(3) 0.42076(18) 0.9403(2) 0.0398(8) Uani d . 1.00 C
C25 -0.2389(3) 0.49549(17) 0.9095(2) 0.0398(8) Uani d . 1.00 C
C26 -0.2790(3) 0.58025(18) 0.8581(2) 0.0405(8) Uani d . 1.00 C
C27 -0.4383(3) 0.60486(18) 0.8269(2) 0.0437(8) Uani d . 1.00 C
C28 -0.5826(3) 0.55685(17) 0.8357(2) 0.0414(8) Uani d . 1.00 C
C29 -0.1476(3) 0.64890(18) 0.8373(2) 0.0373(8) Uani d . 1.00 C
C30 -0.0504(3) 0.65994(17) 0.8950(2) 0.0385(8) Uani d . 1.00 C
C31 0.0725(3) 0.72352(17) 0.8753(2) 0.0376(8) Uani d . 1.00 C
C32 0.1094(3) 0.77758(18) 0.7957(2) 0.0387(8) Uani d . 1.00 C
C33 0.0146(3) 0.76721(18) 0.7378(2) 0.0431(8) Uani d . 1.00 C
C34 -0.1108(3) 0.70448(18) 0.7583(2) 0.0411(8) Uani d . 1.00 C
C35 0.3114(3) 0.88325(19) 0.6964(2) 0.0440(8) Uani d . 1.00 C
C36 0.4656(3) 0.93323(19) 0.6991(2) 0.0449(8) Uani d . 1.00 C
C37 0.5510(3) 0.9897(2) 0.6175(2) 0.0478(9) Uani d . 1.00 C
C38 0.7103(3) 1.03365(19) 0.6257(2) 0.0465(9) Uani d . 1.00 C
C39 0.8001(4) 1.0925(2) 0.5465(2) 0.0490(9) Uani d . 1.00 C
C40 0.9623(4) 1.1326(2) 0.5568(2) 0.0480(9) Uani d . 1.00 C
C41 1.0564(4) 1.1906(2) 0.4788(2) 0.0546(10) Uani d . 1.00 C
C42 1.2145(4) 1.2326(2) 0.4903(2) 0.0646(11) Uani d . 1.00 C
H1 -0.840(3) -0.088(2) 0.939(2) 0.056(9) Uiso d . 1.00 H
H2 -0.901(4) 0.013(2) 0.937(2) 0.053(9) Uiso d . 1.00 H
H3 -0.7016 0.1186 0.9191 0.046 Uiso c R 1.00 H
H4 -0.4461 0.1745 0.8810 0.046 Uiso c R 1.00 H
H5 -0.0997 -0.0494 0.8437 0.046 Uiso c R 1.00 H
H6 -0.2693 -0.1587 0.8785 0.046 Uiso c R 1.00 H
H7 -0.2196 0.2146 0.9146 0.045 Uiso c R 1.00 H
H8 0.0091 0.3072 0.8783 0.046 Uiso c R 1.00 H
H9 0.2699 0.1542 0.7071 0.044 Uiso c R 1.00 H
H10 0.0415 0.0601 0.7462 0.046 Uiso c R 1.00 H
H11 0.277(3) 0.3474(19) 0.7977(17) 0.036(7) Uiso d . 1.00 H
H12 0.5250 0.2255 0.7244 0.048 Uiso c R 1.00 H
H13 0.4445 0.3005 0.6583 0.048 Uiso c R 1.00 H
H14 0.5209 0.4161 0.7117 0.047 Uiso c R 1.00 H
H15 0.6010 0.3412 0.7779 0.047 Uiso c R 1.00 H
H16 0.8401 0.2998 0.6826 0.048 Uiso c R 1.00 H
H17 0.7546 0.3619 0.6113 0.048 Uiso c R 1.00 H
H18 0.7873 0.4931 0.6557 0.052 Uiso c R 1.00 H
H19 0.8689 0.4317 0.7285 0.052 Uiso c R 1.00 H
H20 1.1195 0.3873 0.6370 0.050 Uiso c R 1.00 H
H21 1.0381 0.4498 0.5646 0.051 Uiso c R 1.00 H
H22 1.0569 0.5802 0.6163 0.061 Uiso c R 1.00 H
H23 1.1466 0.5164 0.6855 0.061 Uiso c R 1.00 H
H24 1.3923 0.4779 0.5880 0.063 Uiso c R 1.00 H
H25 1.3027 0.5422 0.5189 0.063 Uiso c R 1.00 H
H26 1.3713 0.6680 0.5454 0.086 Uiso c R 1.00 H
H27 1.5315 0.5992 0.5725 0.086 Uiso c R 1.00 H
H28 1.3664 0.6254 0.6380 0.086 Uiso c R 1.00 H
H29 -0.672(4) 0.320(2) 0.9586(19) 0.047(8) Uiso d . 1.00 H
H30 -0.524(4) 0.279(2) 1.011(2) 0.087(13) Uiso d . 1.00 H
H31 -0.2785 0.3710 0.9748 0.050 Uiso c R 1.00 H
H32 -0.1259 0.4878 0.9257 0.050 Uiso c R 1.00 H
H33 -0.4484 0.6652 0.7936 0.055 Uiso c R 1.00 H
H34 -0.6722 0.5897 0.8060 0.053 Uiso c R 1.00 H
H35 -0.0695 0.6227 0.9487 0.046 Uiso c R 1.00 H
H36 0.1326 0.7309 0.9164 0.046 Uiso c R 1.00 H
H37 0.0363 0.8034 0.6836 0.053 Uiso c R 1.00 H
H38 -0.1742 0.6991 0.7177 0.051 Uiso c R 1.00 H
H39 0.298(3) 0.828(2) 0.825(2) 0.051(9) Uiso d . 1.00 H
H40 0.3541 0.8372 0.6635 0.052 Uiso c R 1.00 H
H41 0.2225 0.9266 0.6731 0.053 Uiso c R 1.00 H
H42 0.4223 0.9742 0.7367 0.053 Uiso c R 1.00 H
H43 0.5563 0.8880 0.7188 0.053 Uiso c R 1.00 H
H44 0.5911 0.9500 0.5786 0.056 Uiso c R 1.00 H
H45 0.4634 1.0375 0.5985 0.056 Uiso c R 1.00 H
H46 0.6693 1.0720 0.6657 0.055 Uiso c R 1.00 H
H47 0.7975 0.9853 0.6442 0.055 Uiso c R 1.00 H
H48 0.8383 1.0550 0.5058 0.056 Uiso c R 1.00 H
H49 0.7147 1.1424 0.5288 0.056 Uiso c R 1.00 H
H50 0.9231 1.1705 0.5971 0.055 Uiso c R 1.00 H
H51 1.0462 1.0824 0.5755 0.055 Uiso c R 1.00 H
H52 0.9718 1.2396 0.4591 0.062 Uiso c R 1.00 H
H53 1.0994 1.1522 0.4390 0.062 Uiso c R 1.00 H
H54 1.1737 1.2918 0.5042 0.075 Uiso c R 1.00 H
H55 1.3013 1.2390 0.4405 0.075 Uiso c R 1.00 H
H56 1.2672 1.1932 0.5333 0.075 Uiso c R 1.00 H

loop_
_atom_site_aniso_label
_atom_site_aniso_U_11
_atom_site_aniso_U_22
_atom_site_aniso_U_33
_atom_site_aniso_U_12
_atom_site_aniso_U_13
_atom_site_aniso_U_23
O1 0.0319(9) 0.0266(9) 0.0725(16) -0.0055(7) -0.0150(9) -0.0135(9)
O2 0.0333(10) 0.0327(10) 0.0931(19) 0.0005(8) -0.0223(10) -0.0261(11)
N1 0.0256(11) 0.0311(13) 0.076(2) 0.0023(10) -0.0178(12) -0.0148(13)
N2 0.0327(11) 0.0269(11) 0.0639(19) -0.0063(9) 0.0007(11) -0.0163(12)
N3 0.0339(13) 0.0283(12) 0.073(2) -0.0019(10) -0.0117(13) -0.0167(13)
N4 0.0460(13) 0.0317(12) 0.0553(19) -0.0118(11) -0.0113(13) -0.0070(12)
C1 0.0307(13) 0.0249(12) 0.055(2) -0.0034(10) -0.0140(12) -0.0116(12)
C2 0.0257(12) 0.0306(13) 0.056(2) 0.0007(10) -0.0171(12) -0.0125(13)
C3 0.0291(13) 0.0269(12) 0.059(2) 0.0048(10) -0.0142(13) -0.0141(13)
C4 0.0335(13) 0.0227(12) 0.058(2) 0.0016(10) -0.0152(13) -0.0136(12)
C5 0.0308(12) 0.0233(12) 0.0514(19) -0.0025(10) -0.0145(12) -0.0110(12)
C6 0.0294(12) 0.0248(12) 0.060(2) 0.0019(10) -0.0110(13) -0.0151(13)
C7 0.0295(12) 0.0223(12) 0.062(2) 0.0036(10) -0.0150(13) -0.0139(13)
C8 0.0293(12) 0.0215(11) 0.053(2) 0.0004(10) -0.0101(12) -0.0103(12)
C9 0.0305(13) 0.0249(12) 0.057(2) 0.0007(10) -0.0090(13) -0.0141(12)
C10 0.0314(13) 0.0216(12) 0.062(2) 0.0015(10) -0.0107(13) -0.0149(12)
C11 0.0301(13) 0.0222(12) 0.054(2) -0.0008(10) -0.0061(12) -0.0070(12)
C12 0.0327(13) 0.0247(12) 0.053(2) -0.0009(11) -0.0040(13) -0.0108(12)
C13 0.0362(14) 0.0244(12) 0.054(2) 0.0022(11) -0.0123(13) -0.0143(13)
C14 0.0338(13) 0.0230(12) 0.062(2) -0.0020(11) -0.0015(13) -0.0064(13)
C15 0.0372(14) 0.0248(12) 0.057(2) -0.0046(11) -0.0018(13) -0.0072(13)
C16 0.0357(14) 0.0268(13) 0.057(2) -0.0014(11) -0.0020(13) -0.0037(13)
C17 0.0361(14) 0.0277(13) 0.066(2) -0.0032(11) 0.0048(14) -0.0038(14)
C18 0.0345(14) 0.0315(14) 0.060(2) -0.0020(12) 0.0025(14) 0.0003(14)
C19 0.0378(15) 0.0283(14) 0.086(2) -0.0039(12) 0.0080(16) -0.0038(15)
C20 0.0431(16) 0.0382(16) 0.076(2) -0.0059(14) 0.0052(16) 0.0085(16)
C21 0.0492(19) 0.0473(19) 0.117(3) -0.0138(16) 0.007(2) 0.000(2)
C22 0.0295(13) 0.0277(13) 0.072(2) 0.0054(11) -0.0144(14) -0.0240(14)
C23 0.0343(13) 0.0243(12) 0.067(2) 0.0027(11) -0.0107(14) -0.0212(13)
C24 0.0316(13) 0.0249(13) 0.068(2) 0.0038(11) -0.0176(13) -0.0158(13)
C25 0.0278(12) 0.0265(13) 0.070(2) 0.0039(10) -0.0152(13) -0.0195(13)
C26 0.0322(13) 0.0257(12) 0.070(2) 0.0017(11) -0.0138(13) -0.0214(13)
C27 0.0384(14) 0.0259(13) 0.073(2) 0.0053(11) -0.0200(15) -0.0193(14)
C28 0.0357(14) 0.0251(13) 0.070(2) 0.0052(11) -0.0221(14) -0.0180(14)
C29 0.0308(13) 0.0261(13) 0.059(2) 0.0041(11) -0.0136(13) -0.0164(13)
C30 0.0274(12) 0.0261(13) 0.062(2) 0.0042(10) -0.0109(13) -0.0117(13)
C31 0.0286(12) 0.0275(13) 0.060(2) 0.0010(10) -0.0153(13) -0.0121(13)
C32 0.0346(13) 0.0238(12) 0.061(2) 0.0008(11) -0.0126(13) -0.0140(13)
C33 0.0446(15) 0.0287(13) 0.058(2) -0.0024(12) -0.0117(15) -0.0122(14)
C34 0.0393(14) 0.0296(13) 0.060(2) 0.0007(11) -0.0180(14) -0.0147(14)
C35 0.0452(15) 0.0315(14) 0.055(2) -0.0016(12) -0.0086(15) -0.0101(14)
C36 0.0445(16) 0.0283(13) 0.060(2) -0.0028(12) -0.0052(15) -0.0091(14)
C37 0.0492(17) 0.0346(15) 0.056(2) -0.0041(13) -0.0043(15) -0.0085(14)
C38 0.0510(17) 0.0306(14) 0.055(2) -0.0066(13) -0.0018(15) -0.0086(14)
C39 0.0536(18) 0.0359(15) 0.051(2) -0.0044(14) -0.0007(15) -0.0045(14)
C40 0.0541(17) 0.0315(14) 0.053(2) -0.0082(13) 0.0034(15) -0.0074(14)
C41 0.0597(19) 0.0410(17) 0.055(2) -0.0035(15) -0.0020(17) -0.0040(15)
C42 0.064(2) 0.0512(19) 0.071(2) -0.0105(17) 0.0027(19) -0.0083(19)

loop_
_atom_type_symbol
_atom_type_description
_atom_type_scat_dispersion_real
_atom_type_scat_dispersion_imag
_atom_type_scat_source
C C 0.003 0.002
;
International Tables for Crystallography
(1992, Vol. C, Tables 4.2.6.8 and 6.1.1.4)
;
H H 0.000 0.000
;
International Tables for Crystallography
(1992, Vol. C, Table 6.1.1.4)
;
N N 0.006 0.003
;
International Tables for Crystallography
(1992, Vol. C, Tables 4.2.6.8 and 6.1.1.4)
;
O O 0.011 0.006
;
International Tables for Crystallography
(1992, Vol. C, Tables 4.2.6.8 and 6.1.1.4)
;

loop_
_geom_angle_atom_site_label_1
_geom_angle_atom_site_label_2
_geom_angle_atom_site_label_3
_geom_angle
_geom_angle_publ_flag
C11 N2 C14 126.2(2) no
C32 N4 C35 123.4(3) no
O1 C1 C2 116.0(2) yes
O1 C1 C7 120.4(2) yes
C2 C1 C7 123.6(2) yes
N1 C2 C1 113.5(2) yes
N1 C2 C3 120.3(2) yes
C1 C2 C3 126.2(2) yes
C2 C3 C4 132.3(2) yes
C3 C4 C5 130.9(2) yes
C4 C5 C6 123.3(2) yes
C4 C5 C8 118.2(2) no
C6 C5 C8 118.4(2) no
C5 C6 C7 130.7(2) yes
C1 C7 C6 132.8(2) yes
C5 C8 C9 120.6(2) no
C5 C8 C13 123.2(2) no
C9 C8 C13 116.2(2) no
C8 C9 C10 122.1(2) no
C9 C10 C11 120.9(2) no
N2 C11 C10 118.4(2) no
N2 C11 C12 123.7(2) no
C10 C11 C12 117.9(2) no
C11 C12 C13 120.3(2) no
C8 C13 C12 122.7(2) no
N2 C14 C15 107.8(2) no
C14 C15 C16 116.1(2) no
C15 C16 C17 111.0(2) no
C16 C17 C18 115.3(2) no
C17 C18 C19 113.3(2) no
C18 C19 C20 113.4(2) no
C19 C20 C21 113.8(3) no
O2 C22 C23 117.0(2) yes
O2 C22 C28 120.0(2) yes
C23 C22 C28 123.0(2) yes
N3 C23 C22 112.9(2) yes
N3 C23 C24 120.4(2) yes
C22 C23 C24 126.7(2) yes
C23 C24 C25 132.3(2) yes
C24 C25 C26 130.6(2) yes
C25 C26 C27 123.6(2) yes
C25 C26 C29 118.0(2) no
C27 C26 C29 118.4(2) no
C26 C27 C28 131.4(2) yes
C22 C28 C27 132.4(2) yes
C26 C29 C30 121.7(2) no
C26 C29 C34 121.7(3) no
C30 C29 C34 116.6(2) no
C29 C30 C31 121.6(2) no
C30 C31 C32 121.0(3) no
N4 C32 C31 119.0(3) no
N4 C32 C33 123.0(2) no
C31 C32 C33 118.0(2) no
C32 C33 C34 120.7(2) no
C29 C34 C33 122.1(3) no
N4 C35 C36 109.6(2) no
C35 C36 C37 116.0(3) no
C36 C37 C38 112.1(2) no
C37 C38 C39 114.8(3) no
C38 C39 C40 113.0(2) no
C39 C40 C41 114.4(3) no
C40 C41 C42 114.1(3) no
C2 N1 H1 115.8(18) no
C2 N1 H2 120(2) no
H1 N1 H2 121(3) no
C11 N2 H11 116.4(15) no
C14 N2 H11 117.4(15) no
C23 N3 H29 113.2(18) no
C23 N3 H30 125(2) no
H29 N3 H30 118(2) no
C32 N4 H39 108.6(17) no
C35 N4 H39 122.6(16) no
C2 C3 H3 113.8 no
C4 C3 H3 113.9 no
C3 C4 H4 114.5 no
C5 C4 H4 114.6 no
C5 C6 H5 114.7 no
C7 C6 H5 114.6 no
C1 C7 H6 113.6 no
C6 C7 H6 113.6 no
C8 C9 H7 119.0 no
C10 C9 H7 118.9 no
C9 C10 H8 119.6 no
C11 C10 H8 119.5 no
C11 C12 H9 119.8 no
C13 C12 H9 119.9 no
C8 C13 H10 118.7 no
C12 C13 H10 118.6 no
N2 C14 H12 109.9 no
N2 C14 H13 109.9 no
C15 C14 H12 110.0 no
C15 C14 H13 109.8 no
H12 C14 H13 109.5 no
C14 C15 H14 107.9 no
C14 C15 H15 107.7 no
C16 C15 H14 107.8 no
C16 C15 H15 107.7 no
H14 C15 H15 109.5 no
C15 C16 H16 109.1 no
C15 C16 H17 109.0 no
C17 C16 H16 109.0 no
C17 C16 H17 109.2 no
H16 C16 H17 109.5 no
C16 C17 H18 107.9 no
C16 C17 H19 108.1 no
C18 C17 H18 108.0 no
C18 C17 H19 108.0 no
H18 C17 H19 109.5 no
C17 C18 H20 108.5 no
C17 C18 H21 108.6 no
C19 C18 H20 108.4 no
C19 C18 H21 108.6 no
H20 C18 H21 109.5 no
C18 C19 H22 108.4 no
C18 C19 H23 108.6 no
C20 C19 H22 108.3 no
C20 C19 H23 108.6 no
H22 C19 H23 109.5 no
C19 C20 H24 108.2 no
C19 C20 H25 108.6 no
C21 C20 H24 108.2 no
C21 C20 H25 108.5 no
H24 C20 H25 109.5 no
C20 C21 H26 109.3 no
C20 C21 H27 109.7 no
C20 C21 H28 109.4 no
H26 C21 H27 109.5 no
H26 C21 H28 109.5 no
H27 C21 H28 109.5 no
C23 C24 H31 113.8 no
C25 C24 H31 113.9 no
C24 C25 H32 114.7 no
C26 C25 H32 114.7 no
C26 C27 H33 114.3 no
C28 C27 H33 114.3 no
C22 C28 H34 113.8 no
C27 C28 H34 113.8 no
C29 C30 H35 119.1 no
C31 C30 H35 119.2 no
C30 C31 H36 119.5 no
C32 C31 H36 119.5 no
C32 C33 H37 119.7 no
C34 C33 H37 119.7 no
C29 C34 H38 118.9 no
C33 C34 H38 119.0 no
N4 C35 H40 109.5 no
N4 C35 H41 109.4 no
C36 C35 H40 109.5 no
C36 C35 H41 109.4 no
H40 C35 H41 109.5 no
C35 C36 H42 107.8 no
C35 C36 H43 107.8 no
C37 C36 H42 107.9 no
C37 C36 H43 107.8 no
H42 C36 H43 109.5 no
C36 C37 H44 108.8 no
C36 C37 H45 108.8 no
C38 C37 H44 108.8 no
C38 C37 H45 108.8 no
H44 C37 H45 109.5 no
C37 C38 H46 108.1 no
C37 C38 H47 108.1 no
C39 C38 H46 108.1 no
C39 C38 H47 108.1 no
H46 C38 H47 109.5 no
C38 C39 H48 108.6 no
C38 C39 H49 108.6 no
C40 C39 H48 108.6 no
C40 C39 H49 108.6 no
H48 C39 H49 109.5 no
C39 C40 H50 108.2 no
C39 C40 H51 108.2 no
C41 C40 H50 108.2 no
C41 C40 H51 108.3 no
H50 C40 H51 109.5 no
C40 C41 H52 108.4 no
C40 C41 H53 108.3 no
C42 C41 H52 108.4 no
C42 C41 H53 108.2 no
H52 C41 H53 109.5 no
C41 C42 H54 109.4 no
C41 C42 H55 109.6 no
C41 C42 H56 109.5 no
H54 C42 H55 109.5 no
H54 C42 H56 109.5 no
H55 C42 H56 109.5 no

loop_
_geom_bond_atom_site_label_1
_geom_bond_atom_site_label_2
_geom_bond_distance
_geom_bond_publ_flag
O1 C1 1.279(3) yes
O2 C22 1.274(3) yes
N1 C2 1.345(3) yes
N2 C11 1.362(3) yes
N2 C14 1.451(3) yes
N3 C23 1.352(3) yes
N4 C32 1.385(3) yes
N4 C35 1.439(4) yes
C1 C2 1.472(3) yes
C1 C7 1.414(3) yes
C2 C3 1.382(3) yes
C3 C4 1.390(3) yes
C4 C5 1.391(3) yes
C5 C6 1.418(3) yes
C5 C8 1.482(3) yes
C6 C7 1.375(3) yes
C8 C9 1.411(4) no
C8 C13 1.397(3) no
C9 C10 1.374(3) no
C10 C11 1.409(3) no
C11 C12 1.400(4) no
C12 C13 1.386(3) no
C14 C15 1.521(4) no
C15 C16 1.521(3) no
C16 C17 1.525(4) no
C17 C18 1.506(3) no
C18 C19 1.530(4) no
C19 C20 1.513(4) no
C20 C21 1.519(5) no
C22 C23 1.473(4) yes
C22 C28 1.423(3) yes
C23 C24 1.389(4) yes
C24 C25 1.382(3) yes
C25 C26 1.397(3) yes
C26 C27 1.404(4) yes
C26 C29 1.486(3) yes
C27 C28 1.379(4) yes
C29 C30 1.405(4) no
C29 C34 1.405(4) no
C30 C31 1.382(3) no
C31 C32 1.406(4) no
C32 C33 1.392(5) no
C33 C34 1.387(4) no
C35 C36 1.512(4) no
C36 C37 1.521(4) no
C37 C38 1.524(4) no
C38 C39 1.521(4) no
C39 C40 1.525(4) no
C40 C41 1.514(4) no
C41 C42 1.520(5) no
N1 H1 0.89(3) no
N1 H2 0.83(3) no
N2 H11 0.93(3) no
N3 H29 0.87(3) no
N3 H30 0.97(3) no
N4 H39 0.98(3) no
C3 H3 0.950 no
C4 H4 0.950 no
C6 H5 0.950 no
C7 H6 0.950 no
C9 H7 0.950 no
C10 H8 0.950 no
C12 H9 0.950 no
C13 H10 0.950 no
C14 H12 0.950 no
C14 H13 0.950 no
C15 H14 0.950 no
C15 H15 0.950 no
C16 H16 0.950 no
C16 H17 0.950 no
C17 H18 0.950 no
C17 H19 0.950 no
C18 H20 0.950 no
C18 H21 0.950 no
C19 H22 0.950 no
C19 H23 0.950 no
C20 H24 0.950 no
C20 H25 0.950 no
C21 H26 0.950 no
C21 H27 0.950 no
C21 H28 0.950 no
C24 H31 0.950 no
C25 H32 0.950 no
C27 H33 0.950 no
C28 H34 0.950 no
C30 H35 0.950 no
C31 H36 0.950 no
C33 H37 0.950 no
C34 H38 0.950 no
C35 H40 0.950 no
C35 H41 0.950 no
C36 H42 0.950 no
C36 H43 0.950 no
C37 H44 0.950 no
C37 H45 0.950 no
C38 H46 0.950 no
C38 H47 0.950 no
C39 H48 0.950 no
C39 H49 0.950 no
C40 H50 0.950 no
C40 H51 0.950 no
C41 H52 0.950 no
C41 H53 0.950 no
C42 H54 0.950 no
C42 H55 0.950 no
C42 H56 0.950 no

loop_
_geom_contact_atom_site_label_1
_geom_contact_atom_site_label_2
_geom_contact_distance
_geom_contact_site_symmetry_2
_geom_contact_publ_flag
O1 N3 2.845(3) 2_457 no
O1 N4 2.993(4) 1_445 no
O1 C31 3.520(3) 1_445 no
O2 N2 2.993(3) 1_455 no
O2 C10 3.550(3) 1_455 no
O2 C25 3.529(3) 1_455 no
N1 N1 3.210(3) 2_357 no
N1 N4 3.580(4) 1_445 no
N1 C5 3.523(4) 2_457 no
N1 C8 3.455(3) 1_455 no
N1 C13 3.407(3) 1_455 no
N2 O2 2.993(3) 1_655 no
N2 C4 3.597(3) 1_655 no
N3 O1 2.845(3) 2_457 no
N3 C1 3.573(3) 2_457 no
N3 C26 3.486(4) 2_467 no
N3 C30 3.358(3) 2_467 no
N4 O1 2.993(4) 1_665 no
N4 N1 3.580(4) 1_665 no
N4 C1 3.531(4) 1_665 no
C1 N3 3.573(3) 2_457 no
C1 N4 3.531(4) 1_445 no
C1 C3 3.570(4) 2_457 yes
C1 C4 3.459(4) 2_457 yes
C1 C36 3.495(4) 1_445 no
C2 C4 3.522(4) 2_457 yes
C3 C1 3.570(4) 2_457 yes
C3 C7 3.591(4) 2_457 yes
C3 C11 3.372(3) 1_455 no
C3 C12 3.423(4) 1_455 no
C4 N2 3.597(3) 1_455 no
C4 C1 3.459(4) 2_457 no
C4 C2 3.522(4) 2_457 no
C4 C14 3.563(3) 1_455 no
C5 N1 3.523(4) 2_457 no
C7 C3 3.591(4) 2_457 yes
C8 N1 3.455(3) 1_655 no
C10 O2 3.550(3) 1_655 no
C11 C3 3.372(3) 1_655 no
C12 C3 3.423(4) 1_655 no
C13 N1 3.407(3) 1_655 no
C14 C4 3.563(3) 1_655 no
C15 C22 3.422(4) 1_655 no
C20 C20 3.530(4) 2_866 no
C22 C15 3.422(4) 1_455 no
C23 C25 3.454(4) 2_467 no
C25 O2 3.529(3) 1_655 no
C25 C23 3.454(4) 2_467 no
C26 N3 3.486(4) 2_467 no
C28 C31 3.385(3) 1_455 no
C30 N3 3.358(3) 2_467 no
C31 O1 3.520(3) 1_665 no
C31 C28 3.385(3) 1_655 no
C36 C1 3.495(4) 1_665 no
O1 H4 3.398 2_457 no
O1 H7 2.803 2_457 no
O1 H29 3.35(3) 2_457 no
O1 H30 1.90(3) 2_457 no
O1 H31 3.236 2_457 no
O1 H33 3.473 1_545 no
O1 H36 2.766 1_445 no
O1 H39 2.02(3) 1_445 no
O1 H42 3.425 1_445 no
O1 H43 3.363 1_445 no
O2 H8 2.800 1_455 no
O2 H11 2.07(3) 1_455 no
O2 H14 3.232 1_455 no
O2 H15 3.270 1_455 no
O2 H23 3.386 1_355 no
O2 H32 2.716 1_455 no
O2 H35 3.530 1_455 no
O2 H35 2.925 2_467 no
N1 H1 3.46(3) 2_357 no
N1 H2 2.68(2) 2_357 no
N1 H5 3.041 1_455 no
N1 H7 3.284 2_457 no
N1 H10 3.572 1_455 no
N1 H39 3.07(3) 1_445 no
N1 H42 3.513 1_445 no
N2 H3 3.221 1_655 no
N2 H4 3.095 1_655 no
N2 H20 2.882 1_455 no
N2 H23 3.400 1_455 no
N2 H29 3.33(3) 1_655 no
N3 H4 2.821 . no
N3 H6 3.340 2_457 no
N3 H7 2.940 . no
N3 H11 3.27(3) 1_455 no
N3 H15 3.136 1_455 no
N3 H35 2.934 2_467 no
N4 H1 3.04(3) 1_665 no
N4 H5 2.952 1_565 no
N4 H10 3.350 1_565 no
N4 H33 3.271 1_655 no
C1 H4 3.463 2_457 no
C1 H7 3.485 2_457 no
C1 H30 2.72(3) 2_457 no
C1 H39 2.68(3) 1_445 no
C1 H42 2.974 1_445 no
C1 H43 3.178 1_445 no
C2 H39 3.22(3) 1_445 no
C2 H42 3.035 1_445 no
C3 H12 3.455 1_455 no
C3 H42 3.485 1_445 no
C4 H12 2.892 1_455 no
C4 H15 3.534 1_455 no
C4 H30 3.57(4) . no
C5 H2 3.26(3) 1_655 no
C5 H12 3.380 1_455 no
C5 H46 3.418 1_445 no
C6 H1 3.40(3) 1_655 no
C6 H2 3.24(3) 1_655 no
C6 H46 3.532 1_445 no
C6 H47 3.596 1_445 no
C7 H3 3.383 2_457 no
C7 H30 3.09(3) 2_457 no
C7 H39 3.59(3) 1_445 no
C7 H42 3.316 1_445 no
C7 H43 3.124 1_445 no
C8 H2 2.76(3) 1_655 no
C8 H16 3.261 1_455 no
C9 H1 3.24(3) 2_457 no
C9 H2 3.13(3) 1_655 no
C9 H3 3.447 1_655 no
C9 H15 3.179 1_455 no
C9 H16 3.289 1_455 no
C9 H31 3.294 . no
C10 H3 2.984 1_655 no
C10 H16 3.316 1_455 no
C10 H19 3.166 1_455 no
C10 H31 3.262 . no
C11 H3 2.805 1_655 no
C11 H4 3.574 1_655 no
C11 H16 3.291 1_455 no
C11 H19 3.455 1_455 no
C11 H20 3.022 1_455 no
C12 H2 3.46(3) 1_655 no
C12 H3 3.132 1_655 no
C12 H16 3.218 1_455 no
C12 H20 3.425 1_455 no
C12 H42 3.204 1_545 no
C12 H50 3.522 1_445 no
C12 H56 3.523 1_445 no
C13 H2 2.94(3) 1_655 no
C13 H3 3.564 1_655 no
C13 H16 3.198 1_455 no
C13 H41 3.488 1_545 no
C13 H42 3.348 1_545 no
C13 H50 3.180 1_445 no
C13 H51 3.446 1_445 no
C14 H4 3.119 1_655 no
C14 H20 3.223 1_455 no
C14 H24 3.197 1_455 no
C14 H46 3.504 1_545 no
C15 H4 3.354 1_655 no
C15 H24 3.074 1_455 no
C16 H24 3.512 1_455 no
C16 H25 3.294 2_766 no
C16 H50 3.194 1_545 no
C18 H13 3.531 1_655 no
C18 H21 3.342 2_766 no
C18 H54 3.215 1_545 no
C19 H14 3.561 1_655 no
C19 H38 3.567 1_655 no
C19 H52 3.537 2_776 no
C20 H13 3.516 1_655 no
C20 H14 3.142 1_655 no
C20 H17 3.308 2_766 no
C20 H24 3.166 2_866 no
C20 H25 3.172 2_866 no
C20 H27 3.413 2_866 no
C21 H14 3.372 1_655 no
C21 H18 3.506 1_655 no
C21 H24 3.439 2_866 no
C21 H25 3.442 2_866 no
C21 H52 3.439 2_776 no
C21 H55 3.297 2_876 no
C22 H11 2.79(3) 1_455 no
C22 H14 3.047 1_455 no
C22 H15 2.931 1_455 no
C22 H32 3.567 2_467 no
C22 H35 3.475 2_467 no
C22 H35 3.475 2_467 no
C23 H7 3.301 . no
C23 H11 3.42(3) 1_455 no
C23 H15 2.859 1_455 no
C23 H35 3.503 2_467 no
C24 H7 3.153 . no
C24 H8 3.018 . no
C24 H15 3.380 1_455 no
C24 H19 3.568 1_455 no
C24 H36 3.397 2_567 no
C25 H8 3.200 . no
C25 H19 3.304 1_455 no
C26 H19 3.352 1_455 no
C26 H30 3.34(4) 2_467 no
C27 H30 3.50(4) 2_467 no
C27 H39 3.59(2) 1_455 no
C28 H14 3.179 1_455 no
C28 H15 3.544 1_455 no
C28 H28 3.370 1_355 no
C28 H31 3.500 2_467 no
C28 H36 3.433 1_455 no
C29 H6 3.048 1_565 no
C29 H29 3.53(3) 2_467 no
C29 H30 3.41(3) 2_467 no
C29 H34 3.568 1_655 no
C30 H6 2.931 1_565 no
C30 H29 2.93(2) 2_467 no
C30 H30 3.39(3) 2_467 no
C30 H34 3.099 1_655 no
C31 H1 3.42(3) 1_665 no
C31 H5 3.394 1_565 no
C31 H6 2.910 1_565 no
C31 H31 3.226 2_567 no
C31 H34 2.821 1_655 no
C32 H1 3.58(3) 1_665 no
C32 H5 2.981 1_565 no
C32 H6 3.040 1_565 no
C32 H33 3.535 1_655 no
C32 H34 3.010 1_655 no
C33 H5 3.485 1_565 no
C33 H6 3.124 1_565 no
C33 H28 3.513 1_455 no
C33 H34 3.453 1_655 no
C33 H52 3.338 2_676 no
C33 H53 3.226 2_676 no
C34 H6 3.117 1_565 no
C34 H22 3.272 1_455 no
C34 H23 3.454 1_455 no
C34 H43 3.484 1_455 no
C34 H52 3.550 2_676 no
C34 H53 3.537 2_676 no
C35 H10 3.223 1_565 no
C36 H9 3.405 1_565 no
C36 H10 3.516 1_565 no
C37 H9 3.384 1_565 no
C37 H53 3.244 2_776 no
C38 H12 3.567 1_565 no
C38 H53 3.211 2_776 no
C39 H48 3.337 2_776 no
C39 H51 3.572 2_776 no
C39 H53 3.562 2_776 no
C40 H10 3.310 1_665 no
C40 H16 3.511 1_565 no
C40 H48 3.236 2_776 no
C41 H22 3.494 2_776 no
C41 H37 2.972 2_676 no
C41 H38 3.368 2_676 no
C41 H44 3.251 2_776 no
C41 H47 3.590 2_776 no
C41 H48 3.576 2_776 no
C42 H22 3.595 2_776 no
C42 H27 3.271 2_876 no
C42 H38 3.514 2_676 no
C42 H44 3.208 2_776 no
C42 H45 3.583 1_655 no

loop_
_geom_hbond_atom_site_label_D
_geom_hbond_atom_site_label_H
_geom_hbond_atom_site_label_A
_geom_hbond_site_symmetry_A
_geom_hbond_distance_DH
_geom_hbond_distance_HA
_geom_hbond_distance_DA
_geom_hbond_angle_DHA
_geom_hbond_publ_flag
N1 H1 O1 . 0.89(3) 2.13(2) 2.570(2) 109(2) yes
N2 H11 O2 1_655 0.93(3) 2.07(3) 2.993(3) 168(2) yes
N3 H29 O2 . 0.87(3) 2.11(2) 2.579(3) 113(2) yes
N3 H30 O1 2_457 0.97(3) 1.90(3) 2.845(3) 165(3) yes
N4 H39 O1 1_665 0.98(3) 2.02(3) 2.993(4) 170(2) yes

loop_
_geom_torsion_atom_site_label_1
_geom_torsion_atom_site_label_2
_geom_torsion_atom_site_label_3
_geom_torsion_atom_site_label_4
_geom_torsion
_geom_torsion_publ_flag
C11 N2 C14 C15 -172.2(2) yes
C14 N2 C11 C10 175.9(2) no
C14 N2 C11 C12 -2.0(4) no
C32 N4 C35 C36 -169.9(2) yes
C35 N4 C32 C31 165.8(2) no
C35 N4 C32 C33 -15.7(3) no
O1 C1 C2 N1 -1.6(4) no
O1 C1 C2 C3 178.6(3) no
O1 C1 C7 C6 178.4(3) no
C2 C1 C7 C6 0.5(5) no
C7 C1 C2 N1 176.4(3) no
C7 C1 C2 C3 -3.4(5) no
N1 C2 C3 C4 -176.8(3) no
C1 C2 C3 C4 2.9(6) no
C2 C3 C4 C5 0.9(6) no
C3 C4 C5 C6 -2.6(5) no
C3 C4 C5 C8 179.1(3) no
C4 C5 C6 C7 0.4(5) no
C4 C5 C8 C9 34.2(4) no
C4 C5 C8 C13 -144.6(2) no
C6 C5 C8 C9 -144.2(3) no
C6 C5 C8 C13 37.0(4) no
C8 C5 C6 C7 178.7(3) no
C5 C6 C7 C1 1.4(6) no
C5 C8 C9 C10 -179.6(2) no
C5 C8 C13 C12 179.0(2) no
C9 C8 C13 C12 0.1(3) no
C13 C8 C9 C10 -0.7(4) no
C8 C9 C10 C11 0.8(4) no
C9 C10 C11 N2 -178.1(2) no
C9 C10 C11 C12 -0.1(3) no
N2 C11 C12 C13 177.4(2) no
C10 C11 C12 C13 -0.5(4) no
C11 C12 C13 C8 0.5(4) no
N2 C14 C15 C16 179.9(2) yes
C14 C15 C16 C17 171.3(2) yes
C15 C16 C17 C18 178.8(2) yes
C16 C17 C18 C19 -179.2(2) yes
C17 C18 C19 C20 -177.0(2) yes
C18 C19 C20 C21 -179.7(2) yes
O2 C22 C23 N3 1.7(4) no
O2 C22 C23 C24 178.3(3) no
O2 C22 C28 C27 -179.9(2) no
C23 C22 C28 C27 0.3(5) no
C28 C22 C23 N3 -178.5(3) no
C28 C22 C23 C24 -1.9(5) no
N3 C23 C24 C25 177.8(3) no
C22 C23 C24 C25 1.4(6) no
C23 C24 C25 C26 0.2(5) no
C24 C25 C26 C27 -0.1(4) no
C24 C25 C26 C29 178.2(3) no
C25 C26 C27 C28 -1.4(5) no
C25 C26 C29 C30 -36.6(4) no
C25 C26 C29 C34 141.8(2) no
C27 C26 C29 C30 141.8(2) no
C27 C26 C29 C34 -39.8(4) no
C29 C26 C27 C28 -179.8(3) no
C26 C27 C28 C22 1.7(6) no
C26 C29 C30 C31 179.7(2) no
C26 C29 C34 C33 -178.5(2) no
C30 C29 C34 C33 0.0(3) no
C34 C29 C30 C31 1.2(3) no
C29 C30 C31 C32 -2.2(3) no
C30 C31 C32 N4 -179.5(2) no
C30 C31 C32 C33 1.9(3) no
N4 C32 C33 C34 -179.2(2) no
C31 C32 C33 C34 -0.7(3) no
C32 C33 C34 C29 -0.2(4) no
N4 C35 C36 C37 -174.9(2) yes
C35 C36 C37 C38 -177.3(2) yes
C36 C37 C38 C39 -179.0(2) yes
C37 C38 C39 C40 -178.1(2) yes
C38 C39 C40 C41 179.2(2) yes
C39 C40 C41 C42 178.3(2) yes

loop_
_cod_related_entry_id
_cod_related_entry_database
_cod_related_entry_code
1 ChemSpider 24734336
